data_7718438
loop_
_publ_author_name
'Meshcheryakova, Irina N.'
'Cherkasov, Anton V.'
'Arsenyev, Maxim V.'
'Aysin, Rinat R.'
'Belikov, Aleksey A.'
'Bogomyakov, Artem S.'
'Protasenko, Natalya A.'
'Kocherova, Tatiana N.'
'Baryshnikova, Svetlana V.'
'Piskunov, Alexandr V.'

_publ_section_title
;
 Stepwise transformation of a redox-active tetradentate ONNO ligand in the
 coordination sphere of tin(IV).
;
_journal_issue 18
_journal_name_full 'Dalton transactions (Cambridge, England : 2003)'
_journal_page_first 7281
_journal_page_last 7293
_journal_paper_doi 10.1039/d5dt00430f
_journal_volume 54
_journal_year 2025
_chemical_absolute_configuration ad
_chemical_formula_moiety 'C46 H56 N2 O2 Sn, 2(C4 H10 O)'
_chemical_formula_sum 'C54 H76 N2 O4 Sn'
_chemical_formula_weight 935.85
_space_group_crystal_system orthorhombic
_space_group_IT_number 20
_space_group_name_Hall 'C 2c 2'
_space_group_name_H-M_alt 'C 2 2 21'
_atom_sites_solution_hydrogens mixed
_atom_sites_solution_primary dual
_atom_sites_solution_secondary difmap
_audit_creation_method SHELXL-2018/3
_audit_update_record
;
2024-10-13 deposited with the CCDC.	2025-03-27 downloaded from the CCDC.
;
_cell_angle_alpha 90
_cell_angle_beta 90
_cell_angle_gamma 90
_cell_formula_units_Z 4
_cell_length_a 12.3983(2)
_cell_length_b 15.2626(2)
_cell_length_c 26.9230(4)
_cell_measurement_reflns_used 8750
_cell_measurement_temperature 100(2)
_cell_measurement_theta_max 29.49
_cell_measurement_theta_min 2.58
_cell_volume 5094.65(13)
_computing_cell_refinement 'CAP 42.76a'
_computing_data_collection 'CAP 42.76a'
_computing_data_reduction 'CAP 42.76a'
_computing_structure_refinement 'SHELXL 2018/3'
_computing_structure_solution 'SHELXT 2018/2'
_diffrn_ambient_temperature 100(2)
_diffrn_measured_fraction_theta_full 0.999
_diffrn_measured_fraction_theta_max 0.999
_diffrn_measurement_device_type 'Rigaku OD Xcalibur E'
_diffrn_measurement_method '\w scans'
_diffrn_radiation_type MoK\a
_diffrn_radiation_wavelength 0.71073
_diffrn_reflns_av_R_equivalents 0.0281
_diffrn_reflns_av_unetI/netI 0.0415
_diffrn_reflns_Laue_measured_fraction_full 0.999
_diffrn_reflns_Laue_measured_fraction_max 0.999
_diffrn_reflns_limit_h_max 17
_diffrn_reflns_limit_h_min -16
_diffrn_reflns_limit_k_max 21
_diffrn_reflns_limit_k_min -19
_diffrn_reflns_limit_l_max 24
_diffrn_reflns_limit_l_min -37
_diffrn_reflns_number 15290
_diffrn_reflns_point_group_measured_fraction_full 1.000
_diffrn_reflns_point_group_measured_fraction_max 0.999
_diffrn_reflns_theta_full 25.242
_diffrn_reflns_theta_max 29.570
_diffrn_reflns_theta_min 2.247
_diffrn_source 'fine-focus sealed tube'
_exptl_absorpt_coefficient_mu 0.545
_exptl_absorpt_correction_T_max 0.906
_exptl_absorpt_correction_T_min 0.846
_exptl_absorpt_correction_type analytical
_exptl_absorpt_process_details 'CAP 42.76a'
_exptl_crystal_colour colourless
_exptl_crystal_density_diffrn 1.220
_exptl_crystal_description prism
_exptl_crystal_F_000 1984
_exptl_crystal_size_max 0.420
_exptl_crystal_size_mid 0.320
_exptl_crystal_size_min 0.190
_refine_diff_density_max 0.521
_refine_diff_density_min -0.622
_refine_diff_density_rms 0.056
_refine_ls_abs_structure_details
;
 Flack x determined using 2809 quotients [(I+)-(I-)]/[(I+)+(I-)]
 (Parsons, Flack and Wagner, Acta Cryst. B69 (2013) 249-259).
;
_refine_ls_abs_structure_Flack -0.046(9)
_refine_ls_extinction_method none
_refine_ls_goodness_of_fit_ref 1.043
_refine_ls_hydrogen_treatment mixed
_refine_ls_matrix_type full
_refine_ls_number_parameters 331
_refine_ls_number_reflns 7146
_refine_ls_number_restraints 24
_refine_ls_restrained_S_all 1.042
_refine_ls_R_factor_all 0.0328
_refine_ls_R_factor_gt 0.0282
_refine_ls_shift/su_max 0.001
_refine_ls_shift/su_mean 0.000
_refine_ls_structure_factor_coef Fsqd
_refine_ls_weighting_details 'w=1/[\s^2^(Fo^2^)+(0.0221P)^2^+1.5699P] where P=(Fo^2^+2Fc^2^)/3'
_refine_ls_weighting_scheme calc
_refine_ls_wR_factor_gt 0.0558
_refine_ls_wR_factor_ref 0.0575
_reflns_Friedel_coverage 0.824
_reflns_Friedel_fraction_full 1.000
_reflns_Friedel_fraction_max 0.999
_reflns_number_gt 6678
_reflns_number_total 7146
_reflns_threshold_expression 'I > 2\s(I)'
_cod_data_source_file d5dt00430f2.cif
_cod_data_source_block snonnoph2
_cod_depositor_comments 'Adding full bibliography for 7718438--7718441.cif.'
_cod_database_code 7718438
_shelx_shelxl_version_number 2018/3
_shelx_space_group_comment
;
The symmetry employed for this shelxl refinement is uniquely defined
by the following loop, which should always be used as a source of
symmetry information in preference to the above space-group names.
They are only intended as comments.
;
_shelx_estimated_absorpt_t_min 0.803
_shelx_estimated_absorpt_t_max 0.903

loop_
_space_group_symop_operation_xyz
'x, y, z'
'-x, -y, z+1/2'
'-x, y, -z+1/2'
'x, -y, -z'
'x+1/2, y+1/2, z'
'-x+1/2, -y+1/2, z+1/2'
'-x+1/2, y+1/2, -z+1/2'
'x+1/2, -y+1/2, -z'

loop_
_atom_site_label
_atom_site_type_symbol
_atom_site_fract_x
_atom_site_fract_y
_atom_site_fract_z
_atom_site_U_iso_or_equiv
_atom_site_adp_type
_atom_site_occupancy
_atom_site_site_symmetry_order
_atom_site_calc_flag
_atom_site_refinement_flags_posn
_atom_site_refinement_flags_adp
_atom_site_refinement_flags_occupancy
_atom_site_disorder_assembly
_atom_site_disorder_group
Sn1 Sn 0.500000 0.46487(2) 0.750000 0.01360(5) Uani 1 2 d S T P . .
O1 O 0.62960(15) 0.49332(11) 0.70299(6) 0.0154(4) Uani 1 1 d . . . . .
N1 N 0.44466(18) 0.58739(13) 0.70358(8) 0.0143(4) Uani 1 1 d . . . . .
H1 H 0.379(3) 0.5832(19) 0.6982(11) 0.018(8) Uiso 1 1 d . . . . .
C1 C 0.60387(19) 0.53410(17) 0.66016(8) 0.0141(4) Uani 1 1 d . . . . .
C2 C 0.5077(3) 0.58169(13) 0.65742(8) 0.0149(5) Uani 1 1 d . . . . .
C3 C 0.4749(2) 0.62426(17) 0.61447(9) 0.0221(7) Uani 1 1 d . . . . .
H3A H 0.407810 0.654312 0.613911 0.027 Uiso 1 1 calc R U . . .
C4 C 0.5392(2) 0.62329(19) 0.57235(10) 0.0248(6) Uani 1 1 d D . . . .
C5 C 0.6357(2) 0.57644(17) 0.57536(10) 0.0203(5) Uani 1 1 d . . . . .
H5A H 0.680597 0.574976 0.546783 0.024 Uiso 1 1 calc R U . . .
C6 C 0.6704(2) 0.53156(17) 0.61765(9) 0.0153(4) Uani 1 1 d . . . . .
C7 C 0.5187(6) 0.6878(3) 0.5284(2) 0.0248(16) Uani 0.504(3) 1 d D . P A 1
C8 C 0.5859(10) 0.6650(10) 0.4823(6) 0.0391(12) Uani 0.504(3) 1 d D . P A 1
H8A H 0.564876 0.703145 0.454709 0.059 Uiso 0.504(3) 1 calc R U P A 1
H8B H 0.573194 0.603687 0.473136 0.059 Uiso 0.504(3) 1 calc R U P A 1
H8C H 0.662601 0.673441 0.489700 0.059 Uiso 0.504(3) 1 calc R U P A 1
C9 C 0.5409(6) 0.7838(4) 0.5423(2) 0.0426(18) Uani 0.504(3) 1 d D . P A 1
H9A H 0.521379 0.821873 0.514406 0.064 Uiso 0.504(3) 1 calc R U P A 1
H9B H 0.617634 0.791119 0.549965 0.064 Uiso 0.504(3) 1 calc R U P A 1
H9C H 0.497762 0.799662 0.571471 0.064 Uiso 0.504(3) 1 calc R U P A 1
C10 C 0.3989(6) 0.6799(6) 0.5143(3) 0.0442(16) Uani 0.504(3) 1 d D . P A 1
H10A H 0.383786 0.717354 0.485526 0.066 Uiso 0.504(3) 1 calc R U P A 1
H10B H 0.354152 0.698470 0.542381 0.066 Uiso 0.504(3) 1 calc R U P A 1
H10C H 0.382292 0.618874 0.505922 0.066 Uiso 0.504(3) 1 calc R U P A 1
C7' C 0.5008(9) 0.6630(6) 0.5221(2) 0.0248(16) Uani 0.282(3) 1 d D . P A 2
C8' C 0.5923(9) 0.7225(8) 0.5045(4) 0.0391(12) Uani 0.282(3) 1 d D . P A 2
H8'A H 0.573927 0.747187 0.472002 0.059 Uiso 0.282(3) 1 calc R U P A 2
H8'B H 0.658962 0.688423 0.501835 0.059 Uiso 0.282(3) 1 calc R U P A 2
H8'C H 0.602536 0.770180 0.528480 0.059 Uiso 0.282(3) 1 calc R U P A 2
C9' C 0.3987(11) 0.7183(9) 0.5284(6) 0.0426(18) Uani 0.282(3) 1 d D . P A 2
H9'A H 0.374299 0.738785 0.495785 0.064 Uiso 0.282(3) 1 calc R U P A 2
H9'B H 0.414439 0.768791 0.549657 0.064 Uiso 0.282(3) 1 calc R U P A 2
H9'C H 0.342067 0.682602 0.543728 0.064 Uiso 0.282(3) 1 calc R U P A 2
C10' C 0.4798(10) 0.5921(7) 0.4833(4) 0.0442(16) Uani 0.282(3) 1 d D . P A 2
H10D H 0.458662 0.619597 0.451847 0.066 Uiso 0.282(3) 1 calc R U P A 2
H10E H 0.421595 0.553646 0.494789 0.066 Uiso 0.282(3) 1 calc R U P A 2
H10F H 0.545486 0.557555 0.478258 0.066 Uiso 0.282(3) 1 calc R U P A 2
C7" C 0.4913(14) 0.6547(9) 0.5218(3) 0.0248(16) Uani 0.214(3) 1 d D . P A 3
C8" C 0.583(2) 0.668(2) 0.4842(14) 0.0391(12) Uani 0.214(3) 1 d D . P A 3
H8"A H 0.558866 0.706799 0.457516 0.059 Uiso 0.214(3) 1 calc R U P A 3
H8"B H 0.603805 0.611039 0.470085 0.059 Uiso 0.214(3) 1 calc R U P A 3
H8"C H 0.645504 0.693972 0.500974 0.059 Uiso 0.214(3) 1 calc R U P A 3
C9" C 0.4363(17) 0.7435(9) 0.5306(7) 0.0426(18) Uani 0.214(3) 1 d D . P A 3
H9"A H 0.410168 0.766855 0.498860 0.064 Uiso 0.214(3) 1 calc R U P A 3
H9"B H 0.488334 0.784569 0.545084 0.064 Uiso 0.214(3) 1 calc R U P A 3
H9"C H 0.375422 0.735901 0.553351 0.064 Uiso 0.214(3) 1 calc R U P A 3
C10" C 0.4079(14) 0.5933(10) 0.4977(6) 0.0442(16) Uani 0.214(3) 1 d D . P A 3
H10G H 0.380051 0.620292 0.467294 0.066 Uiso 0.214(3) 1 calc R U P A 3
H10H H 0.348336 0.583304 0.520962 0.066 Uiso 0.214(3) 1 calc R U P A 3
H10I H 0.442268 0.537299 0.489627 0.066 Uiso 0.214(3) 1 calc R U P A 3
C11 C 0.7788(2) 0.48283(17) 0.61829(10) 0.0170(5) Uani 1 1 d . . . . .
C12 C 0.7612(2) 0.38493(17) 0.62937(10) 0.0209(5) Uani 1 1 d . . . . .
H12A H 0.732515 0.378164 0.663076 0.031 Uiso 1 1 calc R U . . .
H12B H 0.830048 0.353762 0.626683 0.031 Uiso 1 1 calc R U . . .
H12C H 0.709801 0.360547 0.605421 0.031 Uiso 1 1 calc R U . . .
C13 C 0.8385(2) 0.48900(19) 0.56838(10) 0.0256(6) Uani 1 1 d . . . . .
H13A H 0.852091 0.550660 0.560403 0.038 Uiso 1 1 calc R U . . .
H13B H 0.794147 0.462631 0.542214 0.038 Uiso 1 1 calc R U . . .
H13C H 0.907268 0.457627 0.570701 0.038 Uiso 1 1 calc R U . . .
C14 C 0.8523(2) 0.52297(19) 0.65846(10) 0.0231(6) Uani 1 1 d . . . . .
H14A H 0.819586 0.514252 0.691234 0.035 Uiso 1 1 calc R U . . .
H14B H 0.860979 0.585822 0.652199 0.035 Uiso 1 1 calc R U . . .
H14C H 0.923013 0.494350 0.657508 0.035 Uiso 1 1 calc R U . . .
C15 C 0.46865(19) 0.66951(15) 0.72878(8) 0.0140(5) Uani 1 1 d . . . . .
C16 C 0.4328(2) 0.74911(17) 0.70907(10) 0.0182(5) Uani 1 1 d . . . . .
H16A H 0.386084 0.749195 0.681122 0.022 Uiso 1 1 calc R U . . .
C17 C 0.4649(2) 0.82764(16) 0.72988(10) 0.0216(6) Uani 1 1 d . . . . .
H17A H 0.438957 0.881440 0.716751 0.026 Uiso 1 1 calc R U . . .
C18 C 0.4070(2) 0.38260(16) 0.70095(9) 0.0167(5) Uani 1 1 d . . . . .
C19 C 0.4586(2) 0.33442(17) 0.66396(10) 0.0227(6) Uani 1 1 d . . . . .
H19A H 0.534187 0.340465 0.659418 0.027 Uiso 1 1 calc R U . . .
C20 C 0.4006(3) 0.27750(19) 0.63359(11) 0.0276(7) Uani 1 1 d . . . . .
H20A H 0.437135 0.244916 0.608655 0.033 Uiso 1 1 calc R U . . .
C21 C 0.2903(3) 0.26801(18) 0.63942(11) 0.0255(6) Uani 1 1 d . . . . .
H21A H 0.250919 0.229551 0.618440 0.031 Uiso 1 1 calc R U . . .
C22 C 0.2382(3) 0.3151(2) 0.67611(12) 0.0298(7) Uani 1 1 d . . . . .
H22A H 0.162589 0.308733 0.680530 0.036 Uiso 1 1 calc R U . . .
C23 C 0.2960(2) 0.37186(18) 0.70662(11) 0.0240(6) Uani 1 1 d . . . . .
H23A H 0.259173 0.403791 0.731724 0.029 Uiso 1 1 calc R U . . .
O1S O 0.28053(19) 0.08804(15) 0.83706(9) 0.0368(6) Uani 1 1 d D . . . .
C1S C 0.3691(3) 0.1046(2) 0.80469(13) 0.0370(8) Uani 1 1 d . . . . .
H1SA H 0.391886 0.049631 0.788267 0.044 Uiso 1 1 calc R U . . .
H1SB H 0.430982 0.127868 0.823841 0.044 Uiso 1 1 calc R U . . .
C2S C 0.3344(3) 0.1699(2) 0.76666(12) 0.0371(8) Uani 1 1 d . . . . .
H2SA H 0.393851 0.180936 0.743534 0.056 Uiso 1 1 calc R U . . .
H2SB H 0.314149 0.224744 0.783148 0.056 Uiso 1 1 calc R U . . .
H2SC H 0.272216 0.146884 0.748333 0.056 Uiso 1 1 calc R U . . .
C3S C 0.3017(8) 0.0312(8) 0.8786(3) 0.0482(17) Uani 0.735(6) 1 d D . P B 1
H3SA H 0.344855 -0.019520 0.867158 0.058 Uiso 0.735(6) 1 calc R U P B 1
H3SB H 0.232450 0.008634 0.891696 0.058 Uiso 0.735(6) 1 calc R U P B 1
C4S C 0.3610(5) 0.0774(4) 0.91916(19) 0.0522(14) Uani 0.735(6) 1 d D . P B 1
H4SA H 0.369706 0.037835 0.947535 0.078 Uiso 0.735(6) 1 calc R U P B 1
H4SB H 0.320054 0.129233 0.929484 0.078 Uiso 0.735(6) 1 calc R U P B 1
H4SC H 0.432166 0.095506 0.907075 0.078 Uiso 0.735(6) 1 calc R U P B 1
C3S* C 0.329(3) 0.025(2) 0.8698(9) 0.0482(17) Uani 0.265(6) 1 d D . P B 2
H3SC H 0.393719 0.050554 0.885537 0.058 Uiso 0.265(6) 1 calc R U P B 2
H3SD H 0.351985 -0.027066 0.850381 0.058 Uiso 0.265(6) 1 calc R U P B 2
C4S* C 0.2516(12) -0.0032(11) 0.9091(5) 0.0522(14) Uani 0.265(6) 1 d D . P B 2
H4SD H 0.286229 -0.046343 0.930824 0.078 Uiso 0.265(6) 1 calc R U P B 2
H4SE H 0.187810 -0.029488 0.893571 0.078 Uiso 0.265(6) 1 calc R U P B 2
H4SF H 0.229742 0.047865 0.928748 0.078 Uiso 0.265(6) 1 calc R U P B 2

loop_
_atom_site_aniso_label
_atom_site_aniso_U_11
_atom_site_aniso_U_22
_atom_site_aniso_U_33
_atom_site_aniso_U_23
_atom_site_aniso_U_13
_atom_site_aniso_U_12
Sn1 0.01398(9) 0.01326(9) 0.01357(9) 0.000 0.00031(14) 0.000
O1 0.0142(9) 0.0181(8) 0.0139(8) 0.0054(7) -0.0005(7) 0.0009(7)
N1 0.0121(11) 0.0158(10) 0.0150(10) -0.0018(8) -0.0002(8) 0.0014(8)
C1 0.0148(11) 0.0146(10) 0.0129(10) 0.0005(10) -0.0030(9) -0.0006(10)
C2 0.0147(13) 0.0168(9) 0.0132(9) -0.0014(7) 0.0023(14) -0.0002(14)
C3 0.0216(18) 0.0262(12) 0.0186(12) -0.0010(10) -0.0014(10) 0.0110(10)
C4 0.0273(14) 0.0338(15) 0.0132(12) 0.0025(11) -0.0023(10) 0.0140(12)
C5 0.0221(14) 0.0254(13) 0.0135(12) 0.0003(10) 0.0000(10) 0.0066(11)
C6 0.0171(11) 0.0142(11) 0.0147(11) -0.0001(10) -0.0018(9) 0.0010(10)
C7 0.026(3) 0.036(4) 0.0125(16) 0.004(2) 0.001(2) 0.011(3)
C8 0.042(3) 0.056(3) 0.019(2) 0.0130(19) 0.005(2) 0.021(2)
C9 0.069(5) 0.033(3) 0.026(3) 0.015(2) 0.013(3) 0.024(3)
C10 0.042(4) 0.064(4) 0.027(3) 0.012(3) -0.007(3) 0.009(3)
C7' 0.026(3) 0.036(4) 0.0125(16) 0.004(2) 0.001(2) 0.011(3)
C8' 0.042(3) 0.056(3) 0.019(2) 0.0130(19) 0.005(2) 0.021(2)
C9' 0.069(5) 0.033(3) 0.026(3) 0.015(2) 0.013(3) 0.024(3)
C10' 0.042(4) 0.064(4) 0.027(3) 0.012(3) -0.007(3) 0.009(3)
C7" 0.026(3) 0.036(4) 0.0125(16) 0.004(2) 0.001(2) 0.011(3)
C8" 0.042(3) 0.056(3) 0.019(2) 0.0130(19) 0.005(2) 0.021(2)
C9" 0.069(5) 0.033(3) 0.026(3) 0.015(2) 0.013(3) 0.024(3)
C10" 0.042(4) 0.064(4) 0.027(3) 0.012(3) -0.007(3) 0.009(3)
C11 0.0144(12) 0.0213(13) 0.0153(12) 0.0035(10) 0.0007(10) 0.0007(10)
C12 0.0213(14) 0.0192(12) 0.0222(13) 0.0010(10) 0.0017(11) 0.0039(11)
C13 0.0218(15) 0.0329(16) 0.0223(14) 0.0074(11) 0.0058(11) 0.0078(11)
C14 0.0177(13) 0.0267(15) 0.0249(14) 0.0049(11) -0.0040(11) -0.0012(11)
C15 0.0141(12) 0.0156(10) 0.0122(10) 0.0001(9) 0.0024(8) 0.0001(8)
C16 0.0169(13) 0.0201(12) 0.0177(12) 0.0024(10) 0.0003(10) 0.0033(10)
C17 0.0242(14) 0.0148(11) 0.0259(13) 0.0027(10) 0.0037(10) 0.0040(9)
C18 0.0198(14) 0.0155(12) 0.0149(12) 0.0002(9) -0.0003(10) -0.0011(10)
C19 0.0224(13) 0.0222(13) 0.0236(14) -0.0034(11) 0.0050(11) -0.0032(11)
C20 0.0369(18) 0.0242(14) 0.0216(14) -0.0065(11) 0.0058(13) -0.0064(12)
C21 0.0314(16) 0.0219(13) 0.0233(14) -0.0031(11) -0.0042(12) -0.0085(12)
C22 0.0200(15) 0.0328(15) 0.0365(17) -0.0086(14) -0.0005(13) -0.0057(12)
C23 0.0193(14) 0.0261(14) 0.0267(15) -0.0059(11) 0.0018(11) -0.0013(11)
O1S 0.0319(13) 0.0393(13) 0.0393(14) 0.0079(10) -0.0076(11) -0.0085(10)
C1S 0.0224(16) 0.0398(18) 0.049(2) 0.0004(16) -0.0031(15) 0.0008(14)
C2S 0.0284(17) 0.0401(17) 0.0430(19) 0.0028(14) 0.0055(14) -0.0010(14)
C3S 0.064(6) 0.046(3) 0.034(4) 0.010(3) -0.007(3) -0.008(4)
C4S 0.042(3) 0.078(4) 0.037(3) -0.003(3) -0.013(2) 0.013(3)
C3S* 0.064(6) 0.046(3) 0.034(4) 0.010(3) -0.007(3) -0.008(4)
C4S* 0.042(3) 0.078(4) 0.037(3) -0.003(3) -0.013(2) 0.013(3)

loop_
_atom_type_symbol
_atom_type_description
_atom_type_scat_dispersion_real
_atom_type_scat_dispersion_imag
_atom_type_scat_source
C C 0.0033 0.0016 'International Tables Vol C Tables 4.2.6.8 and 6.1.1.4'
H H 0.0000 0.0000 'International Tables Vol C Tables 4.2.6.8 and 6.1.1.4'
N N 0.0061 0.0033 'International Tables Vol C Tables 4.2.6.8 and 6.1.1.4'
O O 0.0106 0.0060 'International Tables Vol C Tables 4.2.6.8 and 6.1.1.4'
Sn Sn -0.6537 1.4246 'International Tables Vol C Tables 4.2.6.8 and 6.1.1.4'

loop_
_geom_angle_atom_site_label_1
_geom_angle_atom_site_label_2
_geom_angle_atom_site_label_3
_geom_angle
_geom_angle_site_symmetry_1
_geom_angle_site_symmetry_3
_geom_angle_publ_flag
O1 Sn1 O1 156.03(10) 3_656 . ?
O1 Sn1 C18 94.62(8) 3_656 . ?
O1 Sn1 C18 99.28(9) . . ?
O1 Sn1 C18 99.28(9) 3_656 3_656 ?
O1 Sn1 C18 94.62(8) . 3_656 ?
C18 Sn1 C18 108.79(14) . 3_656 ?
O1 Sn1 N1 86.12(7) 3_656 . ?
O1 Sn1 N1 74.78(7) . . ?
C18 Sn1 N1 88.94(9) . . ?
C18 Sn1 N1 160.82(9) 3_656 . ?
O1 Sn1 N1 74.77(7) 3_656 3_656 ?
O1 Sn1 N1 86.12(7) . 3_656 ?
C18 Sn1 N1 160.82(9) . 3_656 ?
C18 Sn1 N1 88.94(9) 3_656 3_656 ?
N1 Sn1 N1 74.65(10) . 3_656 ?
C1 O1 Sn1 115.57(15) . . ?
C15 N1 C2 109.64(19) . . ?
C15 N1 Sn1 112.17(14) . . ?
C2 N1 Sn1 104.30(15) . . ?
C15 N1 H1 110(2) . . ?
C2 N1 H1 112(2) . . ?
Sn1 N1 H1 108(2) . . ?
O1 C1 C2 119.1(2) . . ?
O1 C1 C6 122.8(2) . . ?
C2 C1 C6 118.1(2) . . ?
C3 C2 C1 122.5(2) . . ?
C3 C2 N1 121.4(3) . . ?
C1 C2 N1 116.1(2) . . ?
C4 C3 C2 120.5(2) . . ?
C4 C3 H3A 119.7 . . ?
C2 C3 H3A 119.7 . . ?
C3 C4 C5 116.8(2) . . ?
C3 C4 C7' 122.0(5) . . ?
C5 C4 C7' 120.8(5) . . ?
C3 C4 C7" 119.4(7) . . ?
C5 C4 C7" 122.3(6) . . ?
C3 C4 C7 121.3(3) . . ?
C5 C4 C7 120.4(4) . . ?
C4 C5 C6 124.3(2) . . ?
C4 C5 H5A 117.9 . . ?
C6 C5 H5A 117.9 . . ?
C5 C6 C1 117.8(2) . . ?
C5 C6 C11 121.1(2) . . ?
C1 C6 C11 121.0(2) . . ?
C8 C7 C10 107.9(6) . . ?
C8 C7 C9 108.5(6) . . ?
C10 C7 C9 107.9(5) . . ?
C8 C7 C4 112.4(9) . . ?
C10 C7 C4 107.2(5) . . ?
C9 C7 C4 112.7(4) . . ?
C7 C8 H8A 109.5 . . ?
C7 C8 H8B 109.5 . . ?
H8A C8 H8B 109.5 . . ?
C7 C8 H8C 109.5 . . ?
H8A C8 H8C 109.5 . . ?
H8B C8 H8C 109.5 . . ?
C7 C9 H9A 109.5 . . ?
C7 C9 H9B 109.5 . . ?
H9A C9 H9B 109.5 . . ?
C7 C9 H9C 109.5 . . ?
H9A C9 H9C 109.5 . . ?
H9B C9 H9C 109.5 . . ?
C7 C10 H10A 109.5 . . ?
C7 C10 H10B 109.5 . . ?
H10A C10 H10B 109.5 . . ?
C7 C10 H10C 109.5 . . ?
H10A C10 H10C 109.5 . . ?
H10B C10 H10C 109.5 . . ?
C8' C7' C10' 109.6(7) . . ?
C8' C7' C9' 108.7(7) . . ?
C10' C7' C9' 108.9(7) . . ?
C8' C7' C4 105.9(7) . . ?
C10' C7' C4 111.8(6) . . ?
C9' C7' C4 111.9(8) . . ?
C7' C8' H8'A 109.5 . . ?
C7' C8' H8'B 109.5 . . ?
H8'A C8' H8'B 109.5 . . ?
C7' C8' H8'C 109.5 . . ?
H8'A C8' H8'C 109.5 . . ?
H8'B C8' H8'C 109.5 . . ?
C7' C9' H9'A 109.5 . . ?
C7' C9' H9'B 109.5 . . ?
H9'A C9' H9'B 109.5 . . ?
C7' C9' H9'C 109.5 . . ?
H9'A C9' H9'C 109.5 . . ?
H9'B C9' H9'C 109.5 . . ?
C7' C10' H10D 109.5 . . ?
C7' C10' H10E 109.5 . . ?
H10D C10' H10E 109.5 . . ?
C7' C10' H10F 109.5 . . ?
H10D C10' H10F 109.5 . . ?
H10E C10' H10F 109.5 . . ?
C9" C7" C8" 108.4(10) . . ?
C9" C7" C10" 107.7(9) . . ?
C8" C7" C10" 107.5(9) . . ?
C9" C7" C4 107.8(10) . . ?
C8" C7" C4 109(2) . . ?
C10" C7" C4 115.8(11) . . ?
C7" C8" H8"A 109.5 . . ?
C7" C8" H8"B 109.5 . . ?
H8"A C8" H8"B 109.5 . . ?
C7" C8" H8"C 109.5 . . ?
H8"A C8" H8"C 109.5 . . ?
H8"B C8" H8"C 109.5 . . ?
C7" C9" H9"A 109.5 . . ?
C7" C9" H9"B 109.5 . . ?
H9"A C9" H9"B 109.5 . . ?
C7" C9" H9"C 109.5 . . ?
H9"A C9" H9"C 109.5 . . ?
H9"B C9" H9"C 109.5 . . ?
C7" C10" H10G 109.5 . . ?
C7" C10" H10H 109.5 . . ?
H10G C10" H10H 109.5 . . ?
C7" C10" H10I 109.5 . . ?
H10G C10" H10I 109.5 . . ?
H10H C10" H10I 109.5 . . ?
C6 C11 C13 112.4(2) . . ?
C6 C11 C12 110.4(2) . . ?
C13 C11 C12 107.3(2) . . ?
C6 C11 C14 109.4(2) . . ?
C13 C11 C14 107.7(2) . . ?
C12 C11 C14 109.5(2) . . ?
C11 C12 H12A 109.5 . . ?
C11 C12 H12B 109.5 . . ?
H12A C12 H12B 109.5 . . ?
C11 C12 H12C 109.5 . . ?
H12A C12 H12C 109.5 . . ?
H12B C12 H12C 109.5 . . ?
C11 C13 H13A 109.5 . . ?
C11 C13 H13B 109.5 . . ?
H13A C13 H13B 109.5 . . ?
C11 C13 H13C 109.5 . . ?
H13A C13 H13C 109.5 . . ?
H13B C13 H13C 109.5 . . ?
C11 C14 H14A 109.5 . . ?
C11 C14 H14B 109.5 . . ?
H14A C14 H14B 109.5 . . ?
C11 C14 H14C 109.5 . . ?
H14A C14 H14C 109.5 . . ?
H14B C14 H14C 109.5 . . ?
C15 C15 C16 119.49(15) 3_656 . ?
C15 C15 N1 120.01(12) 3_656 . ?
C16 C15 N1 120.4(2) . . ?
C17 C16 C15 120.6(2) . . ?
C17 C16 H16A 119.7 . . ?
C15 C16 H16A 119.7 . . ?
C16 C17 C17 119.75(15) . 3_656 ?
C16 C17 H17A 120.1 . . ?
C17 C17 H17A 120.1 3_656 . ?
C19 C18 C23 118.0(3) . . ?
C19 C18 Sn1 120.0(2) . . ?
C23 C18 Sn1 122.0(2) . . ?
C20 C19 C18 120.8(3) . . ?
C20 C19 H19A 119.6 . . ?
C18 C19 H19A 119.6 . . ?
C21 C20 C19 120.5(3) . . ?
C21 C20 H20A 119.7 . . ?
C19 C20 H20A 119.7 . . ?
C22 C21 C20 119.3(3) . . ?
C22 C21 H21A 120.4 . . ?
C20 C21 H21A 120.4 . . ?
C21 C22 C23 120.3(3) . . ?
C21 C22 H22A 119.8 . . ?
C23 C22 H22A 119.8 . . ?
C22 C23 C18 121.1(3) . . ?
C22 C23 H23A 119.5 . . ?
C18 C23 H23A 119.5 . . ?
C1S O1S C3S 116.2(4) . . ?
C1S O1S C3S* 100.0(10) . . ?
O1S C1S C2S 108.4(3) . . ?
O1S C1S H1SA 110.0 . . ?
C2S C1S H1SA 110.0 . . ?
O1S C1S H1SB 110.0 . . ?
C2S C1S H1SB 110.0 . . ?
H1SA C1S H1SB 108.4 . . ?
C1S C2S H2SA 109.5 . . ?
C1S C2S H2SB 109.5 . . ?
H2SA C2S H2SB 109.5 . . ?
C1S C2S H2SC 109.5 . . ?
H2SA C2S H2SC 109.5 . . ?
H2SB C2S H2SC 109.5 . . ?
O1S C3S C4S 111.9(9) . . ?
O1S C3S H3SA 109.2 . . ?
C4S C3S H3SA 109.2 . . ?
O1S C3S H3SB 109.2 . . ?
C4S C3S H3SB 109.2 . . ?
H3SA C3S H3SB 107.9 . . ?
C3S C4S H4SA 109.5 . . ?
C3S C4S H4SB 109.5 . . ?
H4SA C4S H4SB 109.5 . . ?
C3S C4S H4SC 109.5 . . ?
H4SA C4S H4SC 109.5 . . ?
H4SB C4S H4SC 109.5 . . ?
O1S C3S* C4S* 111.0(15) . . ?
O1S C3S* H3SC 109.4 . . ?
C4S* C3S* H3SC 109.4 . . ?
O1S C3S* H3SD 109.4 . . ?
C4S* C3S* H3SD 109.4 . . ?
H3SC C3S* H3SD 108.0 . . ?
C3S* C4S* H4SD 109.5 . . ?
C3S* C4S* H4SE 109.5 . . ?
H4SD C4S* H4SE 109.5 . . ?
C3S* C4S* H4SF 109.5 . . ?
H4SD C4S* H4SF 109.5 . . ?
H4SE C4S* H4SF 109.5 . . ?

loop_
_geom_bond_atom_site_label_1
_geom_bond_atom_site_label_2
_geom_bond_distance
_geom_bond_site_symmetry_2
_geom_bond_publ_flag
Sn1 O1 2.0909(18) 3_656 ?
Sn1 O1 2.0909(18) . ?
Sn1 C18 2.157(3) . ?
Sn1 C18 2.157(3) 3_656 ?
Sn1 N1 2.351(2) . ?
Sn1 N1 2.352(2) 3_656 ?
O1 C1 1.349(3) . ?
N1 C15 1.456(3) . ?
N1 C2 1.471(3) . ?
N1 H1 0.83(3) . ?
C1 C2 1.398(4) . ?
C1 C6 1.412(3) . ?
C2 C3 1.387(3) . ?
C3 C4 1.386(4) . ?
C3 H3A 0.9500 . ?
C4 C5 1.396(4) . ?
C4 C7' 1.556(6) . ?
C4 C7" 1.561(6) . ?
C4 C7 1.561(5) . ?
C5 C6 1.397(3) . ?
C5 H5A 0.9500 . ?
C6 C11 1.536(4) . ?
C7 C8 1.534(6) . ?
C7 C10 1.538(6) . ?
C7 C9 1.538(6) . ?
C8 H8A 0.9800 . ?
C8 H8B 0.9800 . ?
C8 H8C 0.9800 . ?
C9 H9A 0.9800 . ?
C9 H9B 0.9800 . ?
C9 H9C 0.9800 . ?
C10 H10A 0.9800 . ?
C10 H10B 0.9800 . ?
C10 H10C 0.9800 . ?
C7' C8' 1.528(7) . ?
C7' C10' 1.528(7) . ?
C7' C9' 1.530(7) . ?
C8' H8'A 0.9800 . ?
C8' H8'B 0.9800 . ?
C8' H8'C 0.9800 . ?
C9' H9'A 0.9800 . ?
C9' H9'B 0.9800 . ?
C9' H9'C 0.9800 . ?
C10' H10D 0.9800 . ?
C10' H10E 0.9800 . ?
C10' H10F 0.9800 . ?
C7" C9" 1.536(7) . ?
C7" C8" 1.537(7) . ?
C7" C10" 1.538(7) . ?
C8" H8"A 0.9800 . ?
C8" H8"B 0.9800 . ?
C8" H8"C 0.9800 . ?
C9" H9"A 0.9800 . ?
C9" H9"B 0.9800 . ?
C9" H9"C 0.9800 . ?
C10" H10G 0.9800 . ?
C10" H10H 0.9800 . ?
C10" H10I 0.9800 . ?
C11 C13 1.537(4) . ?
C11 C12 1.539(4) . ?
C11 C14 1.541(4) . ?
C12 H12A 0.9800 . ?
C12 H12B 0.9800 . ?
C12 H12C 0.9800 . ?
C13 H13A 0.9800 . ?
C13 H13B 0.9800 . ?
C13 H13C 0.9800 . ?
C14 H14A 0.9800 . ?
C14 H14B 0.9800 . ?
C14 H14C 0.9800 . ?
C15 C15 1.382(5) 3_656 ?
C15 C16 1.398(3) . ?
C16 C17 1.381(4) . ?
C16 H16A 0.9500 . ?
C17 C17 1.390(5) 3_656 ?
C17 H17A 0.9500 . ?
C18 C19 1.393(4) . ?
C18 C23 1.394(4) . ?
C19 C20 1.393(4) . ?
C19 H19A 0.9500 . ?
C20 C21 1.384(4) . ?
C20 H20A 0.9500 . ?
C21 C22 1.382(4) . ?
C21 H21A 0.9500 . ?
C22 C23 1.392(4) . ?
C22 H22A 0.9500 . ?
C23 H23A 0.9500 . ?
O1S C1S 1.425(4) . ?
O1S C3S 1.438(5) . ?
O1S C3S* 1.439(7) . ?
C1S C2S 1.492(5) . ?
C1S H1SA 0.9900 . ?
C1S H1SB 0.9900 . ?
C2S H2SA 0.9800 . ?
C2S H2SB 0.9800 . ?
C2S H2SC 0.9800 . ?
C3S C4S 1.495(15) . ?
C3S H3SA 0.9900 . ?
C3S H3SB 0.9900 . ?
C4S H4SA 0.9800 . ?
C4S H4SB 0.9800 . ?
C4S H4SC 0.9800 . ?
C3S* C4S* 1.490(16) . ?
C3S* H3SC 0.9900 . ?
C3S* H3SD 0.9900 . ?
C4S* H4SD 0.9800 . ?
C4S* H4SE 0.9800 . ?
C4S* H4SF 0.9800 . ?
